data_7054761
loop_
_publ_author_name
'Pilia, Luca'
'Espa, Davide'
'Concas, Giorgio'
'Congiu, Francesco'
'Marchi\`o, Luciano'
'Laura Mercuri, M.'
'Serpe, Angela'
'Deplano, Paola'

_publ_section_title
;
 Tuning the oxidation state and magnetic and coordination behaviour of
 iron and cobalt complexes by O/S variation in mono-thio and
 dithio-oxamide chelating ligands
;
_journal_issue 6
_journal_name_full 'New J. Chem.'
_journal_page_first 4716
_journal_paper_doi 10.1039/C5NJ00425J
_journal_volume 39
_journal_year 2015
_chemical_formula_moiety 'C10 H30 Fe N6 S6 3+, 5.4(I3 1-), 0.2(I 1-)'
_chemical_formula_sum 'C18 H30 Fe I5.6 N6 S6'
_chemical_formula_weight 1289.33
_chemical_name_systematic
;
 ?
;
_chemical_properties_physical 'slow crystal decomposition'
_space_group_IT_number 2
_symmetry_cell_setting triclinic
_symmetry_space_group_name_Hall '-P 1'
_symmetry_space_group_name_H-M 'P -1'
_atom_sites_solution_hydrogens geom
_atom_sites_solution_primary direct
_atom_sites_solution_secondary difmap
_audit_creation_method SHELXL-97
_audit_update_record
;
2014-12-05 deposited with the CCDC.
2015-03-18 downloaded from the CCDC.
;
_cell_angle_alpha 73.850(10)
_cell_angle_beta 77.69(2)
_cell_angle_gamma 76.69(2)
_cell_formula_units_Z 2
_cell_length_a 8.487(4)
_cell_length_b 13.970(6)
_cell_length_c 16.988(9)
_cell_measurement_reflns_used 24
_cell_measurement_temperature 293(2)
_cell_measurement_theta_max 11.44
_cell_measurement_theta_min 7.06
_cell_volume 1858.6(16)
_computing_cell_refinement Saint
_computing_data_collection Smart
_computing_data_reduction Saint
_computing_molecular_graphics 'Ortep-3 for windows'
_computing_structure_refinement 'SHELXL-97 (Sheldrick, 1997)'
_computing_structure_solution Sir97
_diffrn_ambient_temperature 293(2)
_diffrn_measured_fraction_theta_full 0.758
_diffrn_measured_fraction_theta_max 0.758
_diffrn_measurement_device_type 'Bruker Smart 1000 CCD'
_diffrn_measurement_method 'theta & omega scan'
_diffrn_radiation_monochromator graphite
_diffrn_radiation_source 'fine-focus sealed tube'
_diffrn_radiation_type MoK\a
_diffrn_radiation_wavelength 0.71073
_diffrn_reflns_av_R_equivalents 0.0393
_diffrn_reflns_av_sigmaI/netI 0.1138
_diffrn_reflns_limit_h_max 8
_diffrn_reflns_limit_h_min -8
_diffrn_reflns_limit_k_max 15
_diffrn_reflns_limit_k_min -5
_diffrn_reflns_limit_l_max 18
_diffrn_reflns_limit_l_min -15
_diffrn_reflns_number 5289
_diffrn_reflns_theta_full 24.04
_diffrn_reflns_theta_max 24.04
_diffrn_reflns_theta_min 2.22
_diffrn_standards_decay_% 'crystal decomposition'
_exptl_absorpt_coefficient_mu 5.414
_exptl_absorpt_correction_T_max 1.000
_exptl_absorpt_correction_T_min 0.457
_exptl_absorpt_correction_type multi-scan
_exptl_absorpt_process_details SADABS
_exptl_crystal_colour red
_exptl_crystal_density_diffrn 2.304
_exptl_crystal_density_method 'not measured'
_exptl_crystal_description block
_exptl_crystal_F_000 1198
_exptl_crystal_size_max 0.25
_exptl_crystal_size_mid 0.14
_exptl_crystal_size_min 0.11
_refine_diff_density_max 1.245
_refine_diff_density_min -0.612
_refine_diff_density_rms 0.153
_refine_ls_extinction_method none
_refine_ls_goodness_of_fit_ref 1.021
_refine_ls_hydrogen_treatment mixed
_refine_ls_matrix_type full
_refine_ls_number_parameters 373
_refine_ls_number_reflns 4449
_refine_ls_number_restraints 0
_refine_ls_restrained_S_all 1.021
_refine_ls_R_factor_all 0.1622
_refine_ls_R_factor_gt 0.0796
_refine_ls_shift/su_max 0.001
_refine_ls_shift/su_mean 0.000
_refine_ls_structure_factor_coef Fsqd
_refine_ls_weighting_details 'calc w=1/[\s^2^(Fo^2^)+(0.0750P)^2^+0.0000P] where P=(Fo^2^+2Fc^2^)/3'
_refine_ls_weighting_scheme calc
_refine_ls_wR_factor_gt 0.1780
_refine_ls_wR_factor_ref 0.2016
_reflns_number_gt 1840
_reflns_number_total 4449
_reflns_threshold_expression >2sigma(I)
_cod_data_source_file c5nj00425j1.cif
_cod_data_source_block feesai6
_cod_depositor_comments
;
The following automatic conversions were performed:

'_symmetry_cell_setting' value 'Triclinic' changed to 'triclinic'
according to
/usr/data/users/saulius/crontab/automatic-downloads/rss-feeds/RSC/lib/dictionaries/cif_core.dic
dictionary named 'cif_core.dic' version 2.4.2 from 2011-04-26.

Automatic conversion script
Id: cif_fix_values 3105 2015-03-04 15:46:00Z robertas 

 Adding full bibliography for 7054758--7054762.cif.
;
_cod_original_cell_volume 1858.6(15)
_cod_original_sg_symbol_Hall -P1
_cod_original_sg_symbol_H-M P-1
_cod_original_formula_sum 'C18 H30 Fe I5.60 N6 S6'
_cod_database_code 7054761

loop_
_symmetry_equiv_pos_as_xyz
'x, y, z'
'-x, -y, -z'

loop_
_atom_site_label
_atom_site_type_symbol
_atom_site_fract_x
_atom_site_fract_y
_atom_site_fract_z
_atom_site_U_iso_or_equiv
_atom_site_adp_type
_atom_site_occupancy
_atom_site_symmetry_multiplicity
_atom_site_calc_flag
_atom_site_refinement_flags
_atom_site_disorder_assembly
_atom_site_disorder_group
C11 C 0.543(3) 0.4797(12) 0.2601(10) 0.073(6) Uani 1 1 d . . .
C12 C 0.731(2) 0.0590(10) 0.4546(9) 0.056(5) Uani 1 1 d . . .
C13 C 1.023(3) 0.2186(13) 0.1590(10) 0.069(6) Uani 1 1 d . . .
C21 C 0.403(3) 0.4215(12) 0.3025(10) 0.067(5) Uani 1 1 d . . .
C22 C 0.757(2) 0.1401(11) 0.4898(11) 0.064(5) Uani 1 1 d . . .
C23 C 0.884(2) 0.2140(12) 0.1250(12) 0.058(5) Uani 1 1 d . . .
C31 C 0.224(3) 0.5833(13) 0.3020(17) 0.117(8) Uani 1 1 d . . .
H31A H 0.2435 0.6015 0.3497 0.140 Uiso 1 1 calc R . .
H31B H 0.1100 0.6103 0.2956 0.140 Uiso 1 1 calc R . .
C32 C 0.771(2) -0.0554(13) 0.5866(11) 0.081(6) Uani 1 1 d . . .
H32A H 0.8878 -0.0808 0.5844 0.098 Uiso 1 1 calc R . .
H32B H 0.7147 -0.1095 0.6208 0.098 Uiso 1 1 calc R . .
C33 C 1.076(3) 0.1783(19) 0.0020(12) 0.119(8) Uani 1 1 d . . .
H33A H 1.1129 0.1054 0.0151 0.143 Uiso 1 1 calc R . .
H33B H 1.0735 0.2010 -0.0573 0.143 Uiso 1 1 calc R . .
C41 C 0.329(3) 0.6291(14) 0.2280(15) 0.113(8) Uani 1 1 d . . .
H41A H 0.2927 0.6248 0.1789 0.135 Uiso 1 1 calc R . .
H41B H 0.3208 0.7002 0.2258 0.135 Uiso 1 1 calc R . .
C42 C 0.729(3) 0.0257(16) 0.6255(12) 0.120(8) Uani 1 1 d . . .
H42A H 0.7897 0.0096 0.6711 0.144 Uiso 1 1 calc R . .
H42B H 0.6129 0.0332 0.6486 0.144 Uiso 1 1 calc R . .
C51 C 0.627(2) 0.6371(13) 0.1805(13) 0.113(8) Uani 1 1 d . . .
H51A H 0.5795 0.7071 0.1617 0.169 Uiso 1 1 calc R . .
H51B H 0.6811 0.6100 0.1336 0.169 Uiso 1 1 calc R . .
H51C H 0.7054 0.6314 0.2156 0.169 Uiso 1 1 calc R . .
C52 C 0.730(2) -0.1166(12) 0.4707(11) 0.093(6) Uani 1 1 d . . .
H52A H 0.7350 -0.1784 0.5133 0.140 Uiso 1 1 calc R . .
H52B H 0.8218 -0.1229 0.4272 0.140 Uiso 1 1 calc R . .
H52C H 0.6299 -0.1033 0.4485 0.140 Uiso 1 1 calc R . .
C53 C 1.312(3) 0.2166(14) 0.1417(12) 0.094(7) Uani 1 1 d . . .
H53A H 1.4040 0.2125 0.0980 0.142 Uiso 1 1 calc R . .
H53B H 1.3305 0.1604 0.1884 0.142 Uiso 1 1 calc R . .
H53C H 1.2982 0.2789 0.1580 0.142 Uiso 1 1 calc R . .
C61 C 0.115(3) 0.4224(18) 0.3586(14) 0.126(8) Uani 1 1 d . . .
H61A H 0.0168 0.4719 0.3641 0.188 Uiso 1 1 calc R . .
H61B H 0.1359 0.3828 0.4126 0.188 Uiso 1 1 calc R . .
H61C H 0.1024 0.3788 0.3265 0.188 Uiso 1 1 calc R . .
C62 C 0.775(3) 0.2069(16) 0.6047(11) 0.126(9) Uani 1 1 d . . .
H62A H 0.7768 0.1829 0.6633 0.190 Uiso 1 1 calc R . .
H62B H 0.6837 0.2611 0.5949 0.190 Uiso 1 1 calc R . .
H62C H 0.8753 0.2311 0.5778 0.190 Uiso 1 1 calc R . .
N11 N 0.496(2) 0.5795(10) 0.2280(9) 0.082(5) Uani 1 1 d . . .
N12 N 0.7340(17) -0.0326(10) 0.5059(8) 0.068(4) Uani 1 1 d . . .
N13 N 1.170(2) 0.2137(11) 0.1134(11) 0.075(5) Uani 1 1 d . . .
N21 N 0.252(2) 0.4735(10) 0.3170(9) 0.071(4) Uani 1 1 d . . .
N22 N 0.7607(17) 0.1216(9) 0.5702(9) 0.072(4) Uani 1 1 d . . .
N23 N 0.908(2) 0.2023(12) 0.0475(11) 0.078(5) Uani 1 1 d . . .
S11 S 0.7323(6) 0.4174(3) 0.2536(3) 0.0722(14) Uani 1 1 d . . .
S12 S 0.7039(6) 0.0877(3) 0.3560(3) 0.0681(14) Uani 1 1 d . . .
S13 S 0.9971(6) 0.2199(3) 0.2589(3) 0.0690(14) Uani 1 1 d . . .
S21 S 0.4486(6) 0.2956(3) 0.3314(3) 0.0729(15) Uani 1 1 d . . .
S22 S 0.7659(6) 0.2569(3) 0.4255(3) 0.0759(15) Uani 1 1 d . . .
S23 S 0.6957(6) 0.2350(3) 0.1777(3) 0.0685(14) Uani 1 1 d . . .
Fe Fe 0.7236(3) 0.25115(16) 0.30191(14) 0.0611(8) Uani 1 1 d . . .
I1 I 0.5000 0.5000 0.5000 0.1345(10) Uani 1 2 d S . .
I2 I 0.7059(3) 0.64998(15) 0.40399(13) 0.1689(9) Uani 1 1 d . . .
I3 I 0.8451(3) 0.48905(14) 0.91946(14) 0.1756(10) Uani 1 1 d . . .
I4 I 0.5000 0.5000 1.0000 0.1382(11) Uani 1 2 d S . .
I6A I 0.6830(18) 0.9252(6) 0.1860(5) 0.175(4) Uani 0.60 1 d P . 1
I5A I 1.0297(14) 0.9248(4) 0.1911(4) 0.192(4) Uani 0.60 1 d P . 1
I7A I 0.3874(14) 0.9348(5) 0.1355(5) 0.182(4) Uani 0.60 1 d P . 1
I5C I 0.857(3) 0.833(2) 0.2492(17) 0.348(16) Uani 0.20 1 d P A 2
I7B I 0.586(5) 0.9214(15) 0.1661(13) 0.21(2) Uani 0.20 1 d P . 3
I6B I 0.921(4) 0.9140(16) 0.1950(16) 0.238(16) Uani 0.20 1 d P . 3
I5B I 1.266(3) 0.9304(11) 0.1521(8) 0.139(11) Uani 0.20 1 d P . 3
C63 C 0.779(3) 0.1933(15) 0.0136(12) 0.102(7) Uani 1 1 d . . .
H63A H 0.8181 0.1842 -0.0417 0.154 Uiso 1 1 calc R . .
H63B H 0.6965 0.2536 0.0117 0.154 Uiso 1 1 calc R . .
H63C H 0.7321 0.1358 0.0472 0.154 Uiso 1 1 calc R . .
C43 C 1.193(3) 0.2269(18) 0.0231(13) 0.112(8) Uani 1 1 d . . .
H43A H 1.3046 0.1967 0.0036 0.134 Uiso 1 1 calc R . .
H43B H 1.1765 0.2986 -0.0040 0.134 Uiso 1 1 calc R . .

loop_
_atom_site_aniso_label
_atom_site_aniso_U_11
_atom_site_aniso_U_22
_atom_site_aniso_U_33
_atom_site_aniso_U_23
_atom_site_aniso_U_13
_atom_site_aniso_U_12
C11 0.114(19) 0.045(10) 0.065(13) -0.012(8) -0.026(12) -0.014(12)
C12 0.066(13) 0.031(8) 0.070(12) -0.005(7) -0.005(9) -0.020(8)
C13 0.055(16) 0.086(13) 0.046(13) 0.006(9) 0.016(12) -0.023(11)
C21 0.080(16) 0.054(11) 0.067(13) -0.028(9) -0.030(11) 0.020(11)
C22 0.069(14) 0.049(10) 0.048(12) 0.008(8) -0.004(10) 0.009(9)
C23 0.030(14) 0.078(12) 0.065(14) -0.005(9) -0.030(11) -0.003(9)
C31 0.094(19) 0.046(12) 0.22(3) -0.069(14) -0.044(18) 0.026(12)
C32 0.105(18) 0.060(12) 0.064(14) 0.008(10) -0.013(12) -0.013(11)
C33 0.13(3) 0.16(2) 0.057(15) -0.015(14) 0.026(16) -0.05(2)
C41 0.11(2) 0.051(12) 0.15(2) 0.005(13) -0.029(17) 0.016(14)
C42 0.20(3) 0.084(16) 0.057(14) 0.014(12) -0.037(14) -0.014(16)
C51 0.12(2) 0.049(11) 0.14(2) 0.006(11) 0.000(15) -0.020(12)
C52 0.15(2) 0.050(11) 0.088(15) -0.015(9) -0.028(13) -0.020(12)
C53 0.072(18) 0.083(14) 0.115(18) -0.012(11) 0.012(14) -0.027(12)
C61 0.079(19) 0.14(2) 0.15(2) -0.029(17) -0.018(15) -0.020(16)
C62 0.20(3) 0.125(19) 0.064(15) -0.031(13) -0.060(15) -0.001(17)
N11 0.113(16) 0.051(10) 0.086(12) -0.022(8) -0.028(10) -0.004(10)
N12 0.085(12) 0.063(9) 0.044(10) 0.005(7) -0.007(8) -0.011(8)
N13 0.034(12) 0.112(13) 0.081(15) -0.018(9) -0.020(11) -0.013(9)
N21 0.073(13) 0.043(8) 0.106(12) -0.032(7) -0.025(10) 0.002(9)
N22 0.098(13) 0.057(9) 0.056(11) -0.007(8) -0.017(9) -0.009(8)
N23 0.059(14) 0.123(13) 0.070(13) -0.036(10) -0.015(11) -0.030(10)
S11 0.081(4) 0.057(3) 0.074(3) -0.004(2) -0.012(3) -0.018(3)
S12 0.099(4) 0.047(2) 0.057(3) -0.0119(19) -0.011(3) -0.010(2)
S13 0.071(4) 0.073(3) 0.065(4) -0.012(2) -0.023(3) -0.011(3)
S21 0.085(4) 0.048(2) 0.078(3) -0.009(2) 0.000(3) -0.016(2)
S22 0.112(5) 0.054(3) 0.060(3) -0.017(2) -0.011(3) -0.011(3)
S23 0.067(4) 0.075(3) 0.063(3) -0.013(2) -0.015(3) -0.011(3)
Fe 0.077(2) 0.0466(13) 0.0565(17) -0.0078(10) -0.0128(13) -0.0085(12)
I1 0.195(3) 0.0954(16) 0.1139(18) -0.0608(13) -0.0556(17) 0.0431(16)
I2 0.191(2) 0.1390(17) 0.189(2) -0.0918(15) -0.0138(16) -0.0059(14)
I3 0.200(2) 0.1138(15) 0.234(2) -0.0310(14) -0.0944(19) -0.0293(15)
I4 0.206(3) 0.0737(14) 0.159(2) -0.0164(13) -0.100(2) -0.0208(16)
I6A 0.336(11) 0.080(2) 0.103(5) -0.048(3) -0.037(5) 0.009(4)
I5A 0.348(13) 0.090(3) 0.130(4) -0.036(2) -0.070(7) 0.015(5)
I7A 0.301(12) 0.090(3) 0.141(5) -0.034(3) -0.060(6) 0.020(5)
I5C 0.36(3) 0.36(3) 0.45(3) -0.36(3) -0.22(3) 0.17(2)
I7B 0.49(7) 0.066(7) 0.049(10) -0.017(5) -0.020(18) 0.004(18)
I6B 0.28(3) 0.126(12) 0.29(2) -0.155(13) 0.14(2) -0.050(14)
I5B 0.33(4) 0.062(5) 0.049(7) -0.003(5) -0.085(13) -0.031(13)
C63 0.12(2) 0.115(17) 0.097(17) -0.043(12) -0.053(15) -0.016(15)
C43 0.13(2) 0.15(2) 0.068(18) -0.044(14) 0.011(14) -0.045(18)

loop_
_atom_type_symbol
_atom_type_description
_atom_type_scat_dispersion_real
_atom_type_scat_dispersion_imag
_atom_type_scat_source
C C 0.0033 0.0016 'International Tables Vol C Tables 4.2.6.8 and 6.1.1.4'
H H 0.0000 0.0000 'International Tables Vol C Tables 4.2.6.8 and 6.1.1.4'
N N 0.0061 0.0033 'International Tables Vol C Tables 4.2.6.8 and 6.1.1.4'
S S 0.1246 0.1234 'International Tables Vol C Tables 4.2.6.8 and 6.1.1.4'
Fe Fe 0.3463 0.8444 'International Tables Vol C Tables 4.2.6.8 and 6.1.1.4'
I I -0.4742 1.8119 'International Tables Vol C Tables 4.2.6.8 and 6.1.1.4'

loop_
_geom_angle_atom_site_label_1
_geom_angle_atom_site_label_2
_geom_angle_atom_site_label_3
_geom_angle
_geom_angle_site_symmetry_1
_geom_angle_site_symmetry_3
N11 C11 C21 115.6(17) . .
N11 C11 S11 125.4(16) . .
C21 C11 S11 119.0(12) . .
N12 C12 C22 116.1(14) . .
N12 C12 S12 124.9(12) . .
C22 C12 S12 119.0(10) . .
N13 C13 C23 120.1(17) . .
N13 C13 S13 120.9(17) . .
C23 C13 S13 118.8(15) . .
N21 C21 C11 118.7(15) . .
N21 C21 S21 123.0(15) . .
C11 C21 S21 118.3(14) . .
N22 C22 C12 119.7(12) . .
N22 C22 S22 121.9(13) . .
C12 C22 S22 118.2(12) . .
N23 C23 C13 118.8(16) . .
N23 C23 S23 120.8(14) . .
C13 C23 S23 120.1(15) . .
N21 C31 C41 112.2(17) . .
N21 C31 H31A 109.2 . .
C41 C31 H31A 109.2 . .
N21 C31 H31B 109.2 . .
C41 C31 H31B 109.2 . .
H31A C31 H31B 107.9 . .
N12 C32 C42 115.6(15) . .
N12 C32 H32A 108.4 . .
C42 C32 H32A 108.4 . .
N12 C32 H32B 108.4 . .
C42 C32 H32B 108.4 . .
H32A C32 H32B 107.4 . .
C43 C33 N23 112(2) . .
C43 C33 H33A 109.2 . .
N23 C33 H33A 109.2 . .
C43 C33 H33B 109.2 . .
N23 C33 H33B 109.2 . .
H33A C33 H33B 107.9 . .
N11 C41 C31 111.2(17) . .
N11 C41 H41A 109.4 . .
C31 C41 H41A 109.4 . .
N11 C41 H41B 109.4 . .
C31 C41 H41B 109.4 . .
H41A C41 H41B 108.0 . .
C32 C42 N22 113.6(17) . .
C32 C42 H42A 108.8 . .
N22 C42 H42A 108.8 . .
C32 C42 H42B 108.8 . .
N22 C42 H42B 108.8 . .
H42A C42 H42B 107.7 . .
N11 C51 H51A 109.5 . .
N11 C51 H51B 109.5 . .
H51A C51 H51B 109.5 . .
N11 C51 H51C 109.5 . .
H51A C51 H51C 109.5 . .
H51B C51 H51C 109.5 . .
N12 C52 H52A 109.5 . .
N12 C52 H52B 109.5 . .
H52A C52 H52B 109.5 . .
N12 C52 H52C 109.5 . .
H52A C52 H52C 109.5 . .
H52B C52 H52C 109.5 . .
N13 C53 H53A 109.5 . .
N13 C53 H53B 109.5 . .
H53A C53 H53B 109.5 . .
N13 C53 H53C 109.5 . .
H53A C53 H53C 109.5 . .
H53B C53 H53C 109.5 . .
N21 C61 H61A 109.5 . .
N21 C61 H61B 109.5 . .
H61A C61 H61B 109.5 . .
N21 C61 H61C 109.5 . .
H61A C61 H61C 109.5 . .
H61B C61 H61C 109.5 . .
N22 C62 H62A 109.5 . .
N22 C62 H62B 109.5 . .
H62A C62 H62B 109.5 . .
N22 C62 H62C 109.5 . .
H62A C62 H62C 109.5 . .
H62B C62 H62C 109.5 . .
C11 N11 C41 123.7(17) . .
C11 N11 C51 117.2(17) . .
C41 N11 C51 118.6(16) . .
C12 N12 C32 122.9(14) . .
C12 N12 C52 117.5(14) . .
C32 N12 C52 118.6(13) . .
C13 N13 C53 123.9(18) . .
C13 N13 C43 121.9(16) . .
C53 N13 C43 113.0(17) . .
C21 N21 C61 121.2(16) . .
C21 N21 C31 120.5(16) . .
C61 N21 C31 117.8(18) . .
C22 N22 C42 120.6(15) . .
C22 N22 C62 118.4(13) . .
C42 N22 C62 120.5(16) . .
C23 N23 C63 120.6(17) . .
C23 N23 C33 120.9(17) . .
C63 N23 C33 117.4(18) . .
C11 S11 Fe 107.6(6) . .
C12 S12 Fe 107.6(5) . .
C13 S13 Fe 106.4(8) . .
C21 S21 Fe 107.2(8) . .
C22 S22 Fe 107.2(7) . .
C23 S23 Fe 106.5(7) . .
S22 Fe S12 87.99(17) . .
S22 Fe S23 175.7(2) . .
S12 Fe S23 89.28(18) . .
S22 Fe S11 90.11(18) . .
S12 Fe S11 176.8(2) . .
S23 Fe S11 92.76(18) . .
S22 Fe S21 94.1(2) . .
S12 Fe S21 89.99(19) . .
S23 Fe S21 89.19(19) . .
S11 Fe S21 87.54(19) . .
S22 Fe S13 90.2(2) . .
S12 Fe S13 94.91(19) . .
S23 Fe S13 86.76(19) . .
S11 Fe S13 87.7(2) . .
S21 Fe S13 173.60(18) . .
I2 I1 I2 180.00(9) 2_666 .
I3 I4 I3 180.000(1) . 2_667
I7A I6A I5A 164.5(5) . .
I6A I5A I7A 160.9(3) . 1_655
I6A I7A I5A 145.5(4) . 1_455
I5B I7B I6B 175.4(11) 1_455 .
I5B I6B I7B 157.2(11) . .
I7B I5B I6B 161.3(9) 1_655 .
N23 C63 H63A 109.5 . .
N23 C63 H63B 109.5 . .
H63A C63 H63B 109.5 . .
N23 C63 H63C 109.5 . .
H63A C63 H63C 109.5 . .
H63B C63 H63C 109.5 . .
N13 C43 C33 109.8(18) . .
N13 C43 H43A 109.7 . .
C33 C43 H43A 109.7 . .
N13 C43 H43B 109.7 . .
C33 C43 H43B 109.7 . .
H43A C43 H43B 108.2 . .

loop_
_geom_bond_atom_site_label_1
_geom_bond_atom_site_label_2
_geom_bond_distance
_geom_bond_site_symmetry_2
C11 N11 1.346(19) .
C11 C21 1.53(2) .
C11 S11 1.64(2) .
C12 N12 1.331(17) .
C12 C22 1.50(2) .
C12 S12 1.665(16) .
C13 N13 1.32(2) .
C13 C23 1.44(2) .
C13 S13 1.669(18) .
C21 N21 1.328(18) .
C21 S21 1.665(16) .
C22 N22 1.323(18) .
C22 S22 1.700(14) .
C23 N23 1.34(2) .
C23 S23 1.663(18) .
C31 N21 1.45(2) .
C31 C41 1.46(2) .
C31 H31A 0.9700 .
C31 H31B 0.9700 .
C32 N12 1.404(19) .
C32 C42 1.41(2) .
C32 H32A 0.9700 .
C32 H32B 0.9700 .
C33 C43 1.48(2) .
C33 N23 1.48(2) .
C33 H33A 0.9700 .
C33 H33B 0.9700 .
C41 N11 1.43(2) .
C41 H41A 0.9700 .
C41 H41B 0.9700 .
C42 N22 1.45(2) .
C42 H42A 0.9700 .
C42 H42B 0.9700 .
C51 N11 1.48(2) .
C51 H51A 0.9600 .
C51 H51B 0.9600 .
C51 H51C 0.9600 .
C52 N12 1.467(19) .
C52 H52A 0.9600 .
C52 H52B 0.9600 .
C52 H52C 0.9600 .
C53 N13 1.40(2) .
C53 H53A 0.9600 .
C53 H53B 0.9600 .
C53 H53C 0.9600 .
C61 N21 1.45(2) .
C61 H61A 0.9600 .
C61 H61B 0.9600 .
C61 H61C 0.9600 .
C62 N22 1.51(2) .
C62 H62A 0.9600 .
C62 H62B 0.9600 .
C62 H62C 0.9600 .
N13 C43 1.47(2) .
N23 C63 1.388(19) .
S11 Fe 2.251(5) .
S12 Fe 2.243(4) .
S13 Fe 2.258(6) .
S21 Fe 2.256(6) .
S22 Fe 2.230(5) .
S23 Fe 2.250(5) .
I1 I2 2.945(2) 2_666
I1 I2 2.945(2) .
I3 I4 2.946(3) .
I4 I3 2.946(3) 2_667
I6A I7A 2.784(12) .
I6A I5A 2.961(13) .
I5A I7A 3.004(9) 1_655
I7A I5A 3.004(10) 1_455
I7B I5B 2.75(4) 1_455
I7B I6B 2.97(4) .
I6B I5B 2.91(3) .
I5B I7B 2.75(4) 1_655
C63 H63A 0.9600 .
C63 H63B 0.9600 .
C63 H63C 0.9600 .
C43 H43A 0.9700 .
C43 H43B 0.9700 .
